data_7119891
loop_
_publ_author_name
'Eymann, L\'eonard Y M'
'Scopelliti, Rosario'
'Fadaei, Farzaneh T.'
'Cecot, Giacomo'
'Solari, Euro'
'Severin, Kay'

_publ_section_title
;
 Fixation of nitrous oxide by mesoionic and carbanionic N-heterocyclic
 carbenes.
;
_journal_issue 31
_journal_name_full 'Chemical communications (Cambridge, England)'
_journal_page_first 4331
_journal_page_last 4334
_journal_paper_doi 10.1039/c7cc01592e
_journal_volume 53
_journal_year 2017
_chemical_formula_moiety 'C40 H47 N4 O, Br'
_chemical_formula_sum 'C40 H47 Br N4 O'
_chemical_formula_weight 679.72
_chemical_name_systematic 6_LE-5-55
_space_group_crystal_system monoclinic
_space_group_IT_number 15
_space_group_name_Hall '-C 2yc'
_space_group_name_H-M_alt 'C 1 2/c 1'
_symmetry_space_group_name_Hall '-C 2yc'
_symmetry_space_group_name_H-M 'C 1 2/c 1'
_atom_sites_solution_hydrogens geom
_atom_sites_solution_primary direct
_atom_sites_solution_secondary difmap
_audit_creation_method SHELXL-2016/6
_audit_update_record
;
2017-02-15 deposited with the CCDC.
2017-03-28 downloaded from the CCDC.
;
_cell_angle_alpha 90
_cell_angle_beta 101.0551(18)
_cell_angle_gamma 90
_cell_formula_units_Z 8
_cell_length_a 14.5259(3)
_cell_length_b 19.9419(3)
_cell_length_c 29.1694(6)
_cell_measurement_reflns_used 15694
_cell_measurement_temperature 100.01(10)
_cell_measurement_theta_max 75.6570
_cell_measurement_theta_min 3.7970
_cell_volume 8292.8(3)
_computing_cell_refinement 'CrysAlisPro 1.171.38.43 (Rigaku OD, 2015)'
_computing_data_collection 'CrysAlisPro 1.171.38.43 (Rigaku OD, 2015)'
_computing_data_reduction 'CrysAlisPro 1.171.38.43 (Rigaku OD, 2015)'
_computing_molecular_graphics 'Olex2 (Dolomanov et al., 2009)'
_computing_publication_material 'CIFTAB (Sheldrick, 2016)'
_computing_structure_refinement 'SHELXL-2016/6 (Sheldrick, 2016)'
_computing_structure_solution 'SHELXT (Sheldrick, 2015)'
_diffrn_ambient_environment N~2~
_diffrn_ambient_temperature 100.01(10)
_diffrn_detector 'CCD plate'
_diffrn_detector_area_resol_mean 5.2817
_diffrn_detector_type AtlasS2
_diffrn_measured_fraction_theta_full 1.000
_diffrn_measured_fraction_theta_max 0.982
_diffrn_measurement_details
;
List of Runs (angles in degrees, time in seconds):

  # Type    Start    End  Width  t~exp~   \w     \q     \k     \f   Frames
#--------------------------------------------------------------------------
  1  \w    -65.00  33.00   1.00    4.00    --  -40.91  38.00  60.00   98
  2  \w     20.00 106.00   1.00    4.00    --   40.91  38.00 150.00   86
  3  \w     39.00  83.00   1.00   16.00    --  111.85 -45.00 120.00   44
  4  \w     43.00  83.00   1.00   16.00    --  111.85 -94.00  30.00   40
  5  \w     76.00 121.00   1.00   16.00    --  111.85-125.00 120.00   45
  6  \w     54.00  82.00   1.00    4.00    --   40.91-125.00  60.00   28
  7  \w     30.00 108.00   1.00   16.00    --  111.85 -94.00 -60.00   78
  8  \w     48.00 109.00   1.00   16.00    --  111.85 -94.00-150.00   61
  9  \w     45.00  95.00   1.00    4.00    --   40.91-125.00-120.00   50
 10  \w     42.00 108.00   1.00   16.00    --  111.85-125.00-180.00   66
 11  \w     40.00 138.00   1.00   16.00    --  111.85 -45.00-120.00   98
 12  \w    148.00 178.00   1.00   16.00    --  111.85  15.00 -90.00   30
 13  \w    128.00 167.00   1.00   16.00    --  111.85 103.00   9.00   39
 14  \w    113.00 139.00   1.00   16.00    --  111.85 125.00 -90.00   26
 15  \w    102.00 178.00   1.00   16.00    --  111.85  30.00 -30.00   76
 16  \w     85.00 178.00   1.00   16.00    --  111.85  30.00  60.00   93
 17  \w     64.00 105.00   1.00   16.00    --  111.85  15.00 -90.00   41
 18  \w     45.00 137.00   1.00   16.00    --  111.85 -45.00   0.00   92
 19  \w    -88.00 -21.00   1.00    4.00    --  -40.91 -38.00 150.00   67
 20  \w   -109.00 -16.00   1.00    4.00    --  -40.91 -38.00-120.00   93
;
_diffrn_measurement_device 'four-circle diffractometer'
_diffrn_measurement_device_type 'SuperNova, Dual, Cu at zero, AtlasS2'
_diffrn_measurement_method '\w scans'
_diffrn_radiation_monochromator mirror
_diffrn_radiation_probe x-ray
_diffrn_radiation_type 'Cu K\a'
_diffrn_radiation_wavelength 1.54184
_diffrn_reflns_av_R_equivalents 0.0253
_diffrn_reflns_av_unetI/netI 0.0203
_diffrn_reflns_Laue_measured_fraction_full 1.000
_diffrn_reflns_Laue_measured_fraction_max 0.982
_diffrn_reflns_limit_h_max 18
_diffrn_reflns_limit_h_min -15
_diffrn_reflns_limit_k_max 25
_diffrn_reflns_limit_k_min -23
_diffrn_reflns_limit_l_max 27
_diffrn_reflns_limit_l_min -36
_diffrn_reflns_number 29275
_diffrn_reflns_point_group_measured_fraction_full 1.000
_diffrn_reflns_point_group_measured_fraction_max 0.982
_diffrn_reflns_theta_full 67.684
_diffrn_reflns_theta_max 75.948
_diffrn_reflns_theta_min 3.087
_diffrn_source 'micro-focus sealed X-ray tube'
_diffrn_source_type 'SuperNova (Cu) X-ray Source'
_exptl_absorpt_coefficient_mu 1.584
_exptl_absorpt_correction_T_max 0.685
_exptl_absorpt_correction_T_min 0.494
_exptl_absorpt_correction_type gaussian
_exptl_absorpt_process_details
;
CrysAlisPro 1.171.38.43 (Rigaku Oxford Diffraction, 2015)
Numerical absorption correction based on gaussian integration over
a multifaceted crystal model.
Empirical absorption correction using spherical harmonics,
implemented in SCALE3 ABSPACK scaling algorithm.
;
_exptl_crystal_colour green
_exptl_crystal_density_diffrn 1.089
_exptl_crystal_description plate
_exptl_crystal_F_000 2864
_exptl_crystal_size_max 0.654
_exptl_crystal_size_mid 0.498
_exptl_crystal_size_min 0.347
_refine_diff_density_max 0.599
_refine_diff_density_min -0.591
_refine_diff_density_rms 0.049
_refine_ls_extinction_method none
_refine_ls_goodness_of_fit_ref 1.055
_refine_ls_hydrogen_treatment constr
_refine_ls_matrix_type full
_refine_ls_number_parameters 461
_refine_ls_number_reflns 8514
_refine_ls_number_restraints 115
_refine_ls_restrained_S_all 1.055
_refine_ls_R_factor_all 0.0426
_refine_ls_R_factor_gt 0.0405
_refine_ls_shift/su_max 0.001
_refine_ls_shift/su_mean 0.000
_refine_ls_structure_factor_coef Fsqd
_refine_ls_weighting_details 'w=1/[\s^2^(Fo^2^)+(0.0458P)^2^+10.9112P] where P=(Fo^2^+2Fc^2^)/3'
_refine_ls_weighting_scheme calc
_refine_ls_wR_factor_gt 0.1036
_refine_ls_wR_factor_ref 0.1048
_reflns_Friedel_coverage 0.000
_reflns_number_gt 8030
_reflns_number_total 8514
_reflns_threshold_expression 'I > 2\s(I)'
_cod_data_source_file c7cc01592e2.cif
_cod_data_source_block shelx
_cod_depositor_comments 'Adding full bibliography for 7119887--7119892.cif.'
_cod_database_code 7119891
_shelx_shelxl_version_number 2016/6
_shelx_space_group_comment
;
The symmetry employed for this shelxl refinement is uniquely defined
by the following loop, which should always be used as a source of
symmetry information in preference to the above space-group names.
They are only intended as comments.
;

loop_
_space_group_symop_operation_xyz
'x, y, z'
'-x, y, -z+1/2'
'x+1/2, y+1/2, z'
'-x+1/2, y+1/2, -z+1/2'
'-x, -y, -z'
'x, -y, z-1/2'
'-x+1/2, -y+1/2, -z'
'x+1/2, -y+1/2, z-1/2'

loop_
_atom_site_label
_atom_site_type_symbol
_atom_site_fract_x
_atom_site_fract_y
_atom_site_fract_z
_atom_site_U_iso_or_equiv
_atom_site_adp_type
_atom_site_occupancy
_atom_site_site_symmetry_order
_atom_site_calc_flag
_atom_site_refinement_flags_posn
_atom_site_refinement_flags_adp
_atom_site_refinement_flags_occupancy
_atom_site_disorder_assembly
_atom_site_disorder_group
Br1 Br 0.500000 0.60692(2) 0.250000 0.03567(9) Uani 1 2 d S T P . .
Br2 Br 0.500000 0.96551(2) 0.250000 0.04587(10) Uani 1 2 d S T P . .
N1 N 0.72663(10) 0.75147(7) 0.30166(6) 0.0310(3) Uani 1 1 d . . . . .
N2 N 0.72462(10) 0.80456(7) 0.36641(5) 0.0297(3) Uani 1 1 d . . . . .
N3A N 0.6098(7) 0.7520(5) 0.4008(2) 0.0347(13) Uani 0.573(5) 1 d D U P A 1
N4A N 0.5476(2) 0.70862(17) 0.40373(13) 0.0383(9) Uani 0.573(5) 1 d D U P A 1
O1A O 0.5291(2) 0.66721(15) 0.36432(11) 0.0374(7) Uani 0.573(5) 1 d D U P A 1
C34A C 0.4663(3) 0.61343(18) 0.37036(17) 0.0438(10) Uani 0.573(5) 1 d D U P A 1
H34A H 0.433082 0.598391 0.339216 0.053 Uiso 0.573(5) 1 calc R U P A 1
H34B H 0.418696 0.630738 0.387488 0.053 Uiso 0.573(5) 1 calc R U P A 1
N3B N 0.5970(9) 0.7418(6) 0.3944(4) 0.0356(17) Uani 0.427(5) 1 d D U P A 2
N4B N 0.5534(4) 0.6892(3) 0.3785(2) 0.0408(11) Uani 0.427(5) 1 d D U P A 2
O1B O 0.4934(3) 0.67562(18) 0.40879(13) 0.0502(11) Uani 0.427(5) 1 d D U P A 2
C34B C 0.4481(4) 0.6135(2) 0.3913(3) 0.0563(17) Uani 0.427(5) 1 d D U P A 2
H34C H 0.420128 0.619145 0.357805 0.068 Uiso 0.427(5) 1 calc R U P A 2
H34D H 0.396552 0.604077 0.408151 0.068 Uiso 0.427(5) 1 calc R U P A 2
C1 C 0.76771(12) 0.80136(8) 0.32979(6) 0.0297(4) Uani 1 1 d . . . . .
C2 C 0.65513(12) 0.75498(9) 0.36133(7) 0.0315(4) Uani 1 1 d D . . . .
C3 C 0.65615(12) 0.72296(8) 0.32039(7) 0.0332(4) Uani 1 1 d . . . . .
H3 H 0.615819 0.687579 0.307210 0.040 Uiso 1 1 calc R U . . .
C4 C 0.84338(13) 0.84502(9) 0.32090(6) 0.0326(4) Uani 1 1 d . . . . .
C5 C 0.93175(16) 0.81994(12) 0.32110(8) 0.0480(5) Uani 1 1 d . . . . .
H5 H 0.944526 0.773726 0.327180 0.058 Uiso 1 1 calc R U . . .
C6 C 1.00221(18) 0.86248(15) 0.31236(10) 0.0596(6) Uani 1 1 d . . . . .
H6 H 1.063462 0.845399 0.312907 0.072 Uiso 1 1 calc R U . . .
C7 C 0.98361(18) 0.92912(13) 0.30294(7) 0.0523(6) Uani 1 1 d . . . . .
H7 H 1.032174 0.958027 0.297251 0.063 Uiso 1 1 calc R U . . .
C8 C 0.89567(19) 0.95396(12) 0.30173(8) 0.0528(6) Uani 1 1 d . . . . .
H8 H 0.883178 0.999952 0.294658 0.063 Uiso 1 1 calc R U . . .
C9 C 0.82422(17) 0.91263(10) 0.31074(8) 0.0453(5) Uani 1 1 d . . . . .
H9 H 0.763121 0.930127 0.310000 0.054 Uiso 1 1 calc R U . . .
C10 C 0.75908(13) 0.72712(9) 0.26063(7) 0.0335(4) Uani 1 1 d . . . . .
C11 C 0.73584(13) 0.76314(9) 0.21905(7) 0.0354(4) Uani 1 1 d . . . . .
C12 C 0.76940(16) 0.73796(11) 0.18080(8) 0.0437(5) Uani 1 1 d . . . . .
H12 H 0.755832 0.761048 0.151795 0.052 Uiso 1 1 calc R U . . .
C13 C 0.82242(17) 0.67957(12) 0.18453(8) 0.0495(5) Uani 1 1 d . . . . .
H13 H 0.844741 0.663274 0.158070 0.059 Uiso 1 1 calc R U . . .
C14 C 0.84311(16) 0.64490(11) 0.22620(8) 0.0463(5) Uani 1 1 d . . . . .
H14 H 0.879021 0.604842 0.227983 0.056 Uiso 1 1 calc R U . . .
C15 C 0.81204(14) 0.66789(10) 0.26560(7) 0.0384(4) Uani 1 1 d . . . . .
C16 C 0.67128(13) 0.82371(9) 0.21449(7) 0.0353(4) Uani 1 1 d . . . . .
H16 H 0.671661 0.841237 0.246645 0.042 Uiso 1 1 calc R U . . .
C17 C 0.70208(16) 0.88036(10) 0.18601(9) 0.0487(5) Uani 1 1 d . . . . .
H17A H 0.766512 0.893450 0.199714 0.073 Uiso 1 1 calc R U . . .
H17B H 0.660284 0.918904 0.186150 0.073 Uiso 1 1 calc R U . . .
H17C H 0.699306 0.865259 0.153804 0.073 Uiso 1 1 calc R U . . .
C18 C 0.57111(15) 0.80151(11) 0.19388(9) 0.0457(5) Uani 1 1 d . . . . .
H18A H 0.567365 0.787870 0.161296 0.069 Uiso 1 1 calc R U . . .
H18B H 0.527851 0.838845 0.195240 0.069 Uiso 1 1 calc R U . . .
H18C H 0.553940 0.763591 0.211893 0.069 Uiso 1 1 calc R U . . .
C19 C 0.83254(15) 0.62791(10) 0.31088(8) 0.0432(5) Uani 1 1 d . . . . .
H19 H 0.808861 0.653989 0.335515 0.052 Uiso 1 1 calc R U . . .
C20 C 0.93756(17) 0.61569(12) 0.32755(9) 0.0537(6) Uani 1 1 d . . . . .
H20A H 0.961210 0.587639 0.304762 0.081 Uiso 1 1 calc R U . . .
H20B H 0.948010 0.592884 0.357866 0.081 Uiso 1 1 calc R U . . .
H20C H 0.970764 0.658722 0.330706 0.081 Uiso 1 1 calc R U . . .
C21 C 0.77976(18) 0.56125(11) 0.30398(10) 0.0532(6) Uani 1 1 d . . . . .
H21A H 0.712457 0.569856 0.294075 0.080 Uiso 1 1 calc R U . . .
H21B H 0.790768 0.536258 0.333451 0.080 Uiso 1 1 calc R U . . .
H21C H 0.802217 0.534890 0.279975 0.080 Uiso 1 1 calc R U . . .
C22 C 0.75772(13) 0.84299(9) 0.40879(6) 0.0312(4) Uani 1 1 d . . . . .
C23 C 0.71603(14) 0.90413(10) 0.41495(7) 0.0354(4) Uani 1 1 d . . . . .
C24 C 0.74788(15) 0.93745(11) 0.45725(7) 0.0426(5) Uani 1 1 d . . . . .
H24 H 0.720899 0.979302 0.462907 0.051 Uiso 1 1 calc R U . . .
C25 C 0.81794(16) 0.91038(12) 0.49086(7) 0.0462(5) Uani 1 1 d . . . . .
H25 H 0.838197 0.933489 0.519500 0.055 Uiso 1 1 calc R U . . .
C26 C 0.85870(15) 0.85001(12) 0.48315(7) 0.0448(5) Uani 1 1 d . . . . .
H26 H 0.907177 0.832267 0.506545 0.054 Uiso 1 1 calc R U . . .
C27 C 0.83023(13) 0.81457(10) 0.44176(7) 0.0367(4) Uani 1 1 d . . . . .
C28 C 0.63767(15) 0.93469(10) 0.37897(8) 0.0430(5) Uani 1 1 d . . . . .
H28 H 0.632892 0.908704 0.349291 0.052 Uiso 1 1 calc R U . . .
C29 C 0.54397(17) 0.92898(14) 0.39498(10) 0.0607(7) Uani 1 1 d . . . . .
H29A H 0.530992 0.881755 0.400521 0.091 Uiso 1 1 calc R U . . .
H29B H 0.493960 0.947085 0.370762 0.091 Uiso 1 1 calc R U . . .
H29C H 0.546775 0.954447 0.423955 0.091 Uiso 1 1 calc R U . . .
C30 C 0.65820(19) 1.00800(11) 0.36868(9) 0.0540(6) Uani 1 1 d . . . . .
H30A H 0.653295 1.035762 0.395826 0.081 Uiso 1 1 calc R U . . .
H30B H 0.612711 1.023518 0.341488 0.081 Uiso 1 1 calc R U . . .
H30C H 0.721723 1.011578 0.362133 0.081 Uiso 1 1 calc R U . . .
C31 C 0.87568(15) 0.74772(11) 0.43418(8) 0.0451(5) Uani 1 1 d . . . . .
H31 H 0.853426 0.734744 0.400782 0.054 Uiso 1 1 calc R U . . .
C32 C 0.98236(17) 0.75354(15) 0.44232(12) 0.0661(7) Uani 1 1 d . . . . .
H32A H 0.999803 0.789624 0.422834 0.099 Uiso 1 1 calc R U . . .
H32B H 1.009011 0.711087 0.434051 0.099 Uiso 1 1 calc R U . . .
H32C H 1.006750 0.763627 0.475291 0.099 Uiso 1 1 calc R U . . .
C33 C 0.8437(2) 0.69314(15) 0.46436(13) 0.0776(9) Uani 1 1 d . . . . .
H33A H 0.866033 0.703766 0.497422 0.116 Uiso 1 1 calc R U . . .
H33B H 0.869545 0.649846 0.457159 0.116 Uiso 1 1 calc R U . . .
H33C H 0.775053 0.690773 0.457849 0.116 Uiso 1 1 calc R U . . .
C35 C 0.51530(19) 0.55307(11) 0.39680(10) 0.0600(7) Uani 1 1 d D . . . .
C36 C 0.5988(2) 0.53814(11) 0.38342(8) 0.0558(6) Uani 1 1 d . . . . .
H36 H 0.622530 0.567552 0.362854 0.067 Uiso 1 1 calc R U . . .
C37 C 0.6483(2) 0.48134(12) 0.39933(9) 0.0599(7) Uani 1 1 d . . . . .
H37 H 0.705523 0.471654 0.389517 0.072 Uiso 1 1 calc R U . . .
C38 C 0.6151(2) 0.43819(12) 0.42957(9) 0.0590(7) Uani 1 1 d . . . . .
H38 H 0.649776 0.399208 0.440853 0.071 Uiso 1 1 calc R U . . .
C39 C 0.5328(2) 0.45195(14) 0.44297(11) 0.0689(8) Uani 1 1 d . . . . .
H39 H 0.509421 0.422227 0.463499 0.083 Uiso 1 1 calc R U . . .
C40 C 0.4822(2) 0.50928(15) 0.42688(13) 0.0728(8) Uani 1 1 d . . . . .
H40 H 0.424678 0.518511 0.436547 0.087 Uiso 1 1 calc R U . . .

loop_
_atom_site_aniso_label
_atom_site_aniso_U_11
_atom_site_aniso_U_22
_atom_site_aniso_U_33
_atom_site_aniso_U_23
_atom_site_aniso_U_13
_atom_site_aniso_U_12
Br1 0.03625(15) 0.01961(13) 0.04460(16) 0.000 -0.00869(11) 0.000
Br2 0.0631(2) 0.03113(15) 0.04284(17) 0.000 0.00889(14) 0.000
N1 0.0287(7) 0.0202(7) 0.0400(8) -0.0043(6) -0.0042(6) 0.0008(5)
N2 0.0305(7) 0.0217(7) 0.0327(8) 0.0030(6) -0.0048(6) -0.0029(6)
N3A 0.026(3) 0.030(3) 0.042(2) 0.0062(17) -0.008(2) -0.0061(16)
N4A 0.0386(18) 0.0369(18) 0.0343(17) 0.0022(14) -0.0056(14) -0.0026(16)
O1A 0.0378(15) 0.0299(15) 0.0401(16) 0.0015(11) -0.0033(11) -0.0104(11)
C34A 0.043(2) 0.0382(19) 0.044(2) 0.0065(17) -0.0051(18) -0.0128(15)
N3B 0.019(3) 0.025(3) 0.056(3) 0.004(2) -0.011(3) -0.011(2)
N4B 0.033(2) 0.037(3) 0.047(3) 0.012(2) -0.007(2) -0.0058(19)
O1B 0.051(2) 0.048(2) 0.0460(19) 0.0124(15) -0.0040(15) -0.0180(17)
C34B 0.050(3) 0.053(3) 0.056(4) 0.016(3) -0.015(3) -0.023(2)
C1 0.0309(8) 0.0193(7) 0.0340(9) 0.0004(7) -0.0061(7) -0.0007(6)
C2 0.0261(8) 0.0229(8) 0.0408(10) 0.0058(7) -0.0056(7) -0.0025(6)
C3 0.0261(8) 0.0169(7) 0.0512(11) -0.0010(7) -0.0064(7) 0.0001(6)
C4 0.0388(9) 0.0284(9) 0.0274(8) -0.0026(7) -0.0016(7) -0.0100(7)
C5 0.0421(11) 0.0470(12) 0.0550(13) 0.0073(10) 0.0093(10) -0.0039(9)
C6 0.0460(13) 0.0728(18) 0.0623(15) 0.0051(13) 0.0159(11) -0.0151(12)
C7 0.0649(15) 0.0569(14) 0.0340(11) -0.0058(10) 0.0069(10) -0.0339(12)
C8 0.0735(17) 0.0343(11) 0.0485(13) -0.0045(9) 0.0062(11) -0.0267(11)
C9 0.0526(12) 0.0262(9) 0.0538(13) -0.0044(9) 0.0016(10) -0.0116(9)
C10 0.0318(9) 0.0229(8) 0.0414(10) -0.0087(7) -0.0039(7) 0.0013(7)
C11 0.0322(9) 0.0251(8) 0.0426(10) -0.0071(7) -0.0082(8) -0.0003(7)
C12 0.0498(12) 0.0358(10) 0.0401(11) -0.0044(8) -0.0048(9) 0.0037(9)
C13 0.0568(13) 0.0425(12) 0.0469(12) -0.0093(10) 0.0043(10) 0.0113(10)
C14 0.0509(12) 0.0331(10) 0.0520(13) -0.0077(9) 0.0027(10) 0.0128(9)
C15 0.0380(10) 0.0268(9) 0.0459(11) -0.0043(8) -0.0034(8) 0.0065(7)
C16 0.0342(9) 0.0221(8) 0.0430(10) -0.0039(7) -0.0089(8) 0.0010(7)
C17 0.0455(12) 0.0274(10) 0.0693(15) 0.0009(10) 0.0014(10) -0.0024(8)
C18 0.0365(10) 0.0316(10) 0.0600(14) -0.0009(9) -0.0129(9) -0.0005(8)
C19 0.0452(11) 0.0313(10) 0.0504(12) -0.0001(9) 0.0025(9) 0.0141(8)
C20 0.0503(13) 0.0449(12) 0.0595(14) 0.0055(10) -0.0053(11) 0.0149(10)
C21 0.0560(14) 0.0358(11) 0.0677(16) 0.0069(10) 0.0117(12) 0.0093(10)
C22 0.0325(9) 0.0289(9) 0.0282(9) 0.0032(7) -0.0041(7) -0.0083(7)
C23 0.0367(10) 0.0303(9) 0.0344(10) -0.0004(7) -0.0052(8) -0.0056(7)
C24 0.0458(11) 0.0396(11) 0.0387(11) -0.0071(9) -0.0014(9) -0.0081(9)
C25 0.0494(12) 0.0532(13) 0.0310(10) -0.0039(9) -0.0048(9) -0.0163(10)
C26 0.0410(11) 0.0543(13) 0.0326(10) 0.0103(9) -0.0094(8) -0.0110(9)
C27 0.0331(9) 0.0374(10) 0.0355(10) 0.0104(8) -0.0034(7) -0.0063(8)
C28 0.0436(11) 0.0303(10) 0.0466(12) -0.0054(8) -0.0131(9) 0.0029(8)
C29 0.0427(12) 0.0549(15) 0.0760(18) -0.0143(13) -0.0099(12) 0.0011(11)
C30 0.0633(15) 0.0295(10) 0.0591(14) -0.0001(9) -0.0133(11) 0.0047(10)
C31 0.0395(11) 0.0392(11) 0.0509(12) 0.0142(9) -0.0060(9) -0.0004(8)
C32 0.0410(13) 0.0625(16) 0.087(2) 0.0027(14) -0.0075(13) 0.0058(11)
C33 0.086(2) 0.0472(15) 0.101(2) 0.0346(16) 0.0202(18) 0.0059(14)
C35 0.0620(15) 0.0363(12) 0.0660(16) 0.0007(11) -0.0270(13) -0.0182(11)
C36 0.090(2) 0.0357(11) 0.0382(12) 0.0001(9) 0.0037(12) -0.0154(12)
C37 0.0874(19) 0.0365(12) 0.0578(15) -0.0049(10) 0.0189(13) -0.0061(12)
C38 0.0793(18) 0.0351(12) 0.0566(15) 0.0050(10) -0.0018(13) -0.0088(11)
C39 0.0798(19) 0.0504(15) 0.0755(19) 0.0149(13) 0.0125(15) -0.0240(14)
C40 0.0526(15) 0.0540(16) 0.108(2) 0.0015(16) 0.0069(15) -0.0196(12)

loop_
_atom_type_symbol
_atom_type_description
_atom_type_scat_dispersion_real
_atom_type_scat_dispersion_imag
_atom_type_scat_source
C C 0.0181 0.0091 'International Tables Vol C Tables 4.2.6.8 and 6.1.1.4'
H H 0.0000 0.0000 'International Tables Vol C Tables 4.2.6.8 and 6.1.1.4'
Br Br -0.6763 1.2805 'International Tables Vol C Tables 4.2.6.8 and 6.1.1.4'
N N 0.0311 0.0180 'International Tables Vol C Tables 4.2.6.8 and 6.1.1.4'
O O 0.0492 0.0322 'International Tables Vol C Tables 4.2.6.8 and 6.1.1.4'

loop_
_exptl_crystal_face_index_h
_exptl_crystal_face_index_k
_exptl_crystal_face_index_l
_exptl_crystal_face_perp_dist
9 -2 -6 0.2062
8 -8 -4 0.1996
7 9 -3 0.2269
6 -6 -14 0.2078
6 -7 -13 0.2088
-7 4 14 0.2419
5 -6 11 0.1889
-5 6 -11 0.2539
9 1 -2 0.2174
-9 -3 5 0.2068
-8 -5 8 0.2261
-2 -8 15 0.2652
-7 8 8 0.2860
-2 13 3 0.3474
6 -10 -7 0.2360
-1 -1 19 0.1743
7 3 10 0.2192
8 4 6 0.2203
4 3 -18 0.1827
0 1 -19 0.2081
-4 5 -13 0.2462
3 7 -15 0.2127
-7 8 -3 0.2844
-9 3 2 0.2674
6 8 -10 0.1837
4 10 -10 0.2203
-5 10 -5 0.2989
8 6 1 0.2233
6 5 10 0.2362
0 2 19 0.2098
-7 -3 15 0.1695
-6 -3 15 0.1626
-1 -2 -18 0.2282
9 2 4 0.2156
6 0 12 0.1910
0 -4 18 0.1509
7 -9 2 0.2140
-3 -11 9 0.3418
3 -8 -15 0.2363
5 10 4 0.2695
-4 6 16 0.2690
-8 0 13 0.2057
3 6 15 0.2609
1 5 16 0.2539
-6 7 -7 0.2597
2 12 2 0.3075
-4 11 9 0.3241
-2 -3 18 0.1540
-7 -2 15 0.1662
4 -3 14 0.1789

loop_
_geom_angle_atom_site_label_1
_geom_angle_atom_site_label_2
_geom_angle_atom_site_label_3
_geom_angle
C1 N1 C3 109.83(16)
C1 N1 C10 124.79(16)
C3 N1 C10 125.06(15)
C1 N2 C2 108.63(15)
C1 N2 C22 125.01(15)
C2 N2 C22 125.15(16)
N4A N3A C2 121.7(5)
N3A N4A O1A 112.1(4)
N4A O1A C34A 111.4(3)
O1A C34A C35 113.8(3)
O1A C34A H34A 108.8
C35 C34A H34A 108.8
O1A C34A H34B 108.8
C35 C34A H34B 108.8
H34A C34A H34B 107.7
N4B N3B C2 102.9(6)
N3B N4B O1B 105.1(6)
N4B O1B C34B 104.0(5)
O1B C34B C35 113.4(4)
O1B C34B H34C 108.9
C35 C34B H34C 108.9
O1B C34B H34D 108.9
C35 C34B H34D 108.9
H34C C34B H34D 107.7
N2 C1 N1 107.42(16)
N2 C1 C4 126.48(16)
N1 C1 C4 126.08(18)
C3 C2 N2 107.23(17)
C3 C2 N3B 128.2(4)
N2 C2 N3B 124.6(4)
C3 C2 N3A 140.5(3)
N2 C2 N3A 112.1(3)
C2 C3 N1 106.87(15)
C2 C3 H3 126.6
N1 C3 H3 126.6
C5 C4 C9 119.95(19)
C5 C4 C1 120.95(18)
C9 C4 C1 119.07(18)
C4 C5 C6 119.7(2)
C4 C5 H5 120.1
C6 C5 H5 120.1
C7 C6 C5 120.2(3)
C7 C6 H6 119.9
C5 C6 H6 119.9
C8 C7 C6 120.3(2)
C8 C7 H7 119.9
C6 C7 H7 119.9
C7 C8 C9 120.6(2)
C7 C8 H8 119.7
C9 C8 H8 119.7
C8 C9 C4 119.1(2)
C8 C9 H9 120.4
C4 C9 H9 120.4
C11 C10 C15 124.09(19)
C11 C10 N1 118.83(16)
C15 C10 N1 117.08(17)
C12 C11 C10 116.57(18)
C12 C11 C16 121.40(18)
C10 C11 C16 121.88(18)
C13 C12 C11 120.9(2)
C13 C12 H12 119.6
C11 C12 H12 119.6
C14 C13 C12 120.9(2)
C14 C13 H13 119.6
C12 C13 H13 119.6
C13 C14 C15 120.81(19)
C13 C14 H14 119.6
C15 C14 H14 119.6
C14 C15 C10 116.81(19)
C14 C15 C19 120.26(18)
C10 C15 C19 122.89(19)
C11 C16 C17 113.42(18)
C11 C16 C18 109.21(15)
C17 C16 C18 110.97(17)
C11 C16 H16 107.7
C17 C16 H16 107.7
C18 C16 H16 107.7
C16 C17 H17A 109.5
C16 C17 H17B 109.5
H17A C17 H17B 109.5
C16 C17 H17C 109.5
H17A C17 H17C 109.5
H17B C17 H17C 109.5
C16 C18 H18A 109.5
C16 C18 H18B 109.5
H18A C18 H18B 109.5
C16 C18 H18C 109.5
H18A C18 H18C 109.5
H18B C18 H18C 109.5
C15 C19 C21 109.35(18)
C15 C19 C20 112.1(2)
C21 C19 C20 110.36(18)
C15 C19 H19 108.3
C21 C19 H19 108.3
C20 C19 H19 108.3
C19 C20 H20A 109.5
C19 C20 H20B 109.5
H20A C20 H20B 109.5
C19 C20 H20C 109.5
H20A C20 H20C 109.5
H20B C20 H20C 109.5
C19 C21 H21A 109.5
C19 C21 H21B 109.5
H21A C21 H21B 109.5
C19 C21 H21C 109.5
H21A C21 H21C 109.5
H21B C21 H21C 109.5
C23 C22 C27 123.72(17)
C23 C22 N2 119.40(15)
C27 C22 N2 116.86(17)
C22 C23 C24 116.88(18)
C22 C23 C28 123.39(17)
C24 C23 C28 119.71(19)
C25 C24 C23 121.0(2)
C25 C24 H24 119.5
C23 C24 H24 119.5
C26 C25 C24 120.43(19)
C26 C25 H25 119.8
C24 C25 H25 119.8
C25 C26 C27 121.29(19)
C25 C26 H26 119.4
C27 C26 H26 119.4
C26 C27 C22 116.67(19)
C26 C27 C31 120.37(18)
C22 C27 C31 122.95(18)
C23 C28 C29 110.7(2)
C23 C28 C30 111.69(17)
C29 C28 C30 110.5(2)
C23 C28 H28 108.0
C29 C28 H28 108.0
C30 C28 H28 108.0
C28 C29 H29A 109.5
C28 C29 H29B 109.5
H29A C29 H29B 109.5
C28 C29 H29C 109.5
H29A C29 H29C 109.5
H29B C29 H29C 109.5
C28 C30 H30A 109.5
C28 C30 H30B 109.5
H30A C30 H30B 109.5
C28 C30 H30C 109.5
H30A C30 H30C 109.5
H30B C30 H30C 109.5
C27 C31 C32 111.50(19)
C27 C31 C33 110.6(2)
C32 C31 C33 112.1(2)
C27 C31 H31 107.5
C32 C31 H31 107.5
C33 C31 H31 107.5
C31 C32 H32A 109.5
C31 C32 H32B 109.5
H32A C32 H32B 109.5
C31 C32 H32C 109.5
H32A C32 H32C 109.5
H32B C32 H32C 109.5
C31 C33 H33A 109.5
C31 C33 H33B 109.5
H33A C33 H33B 109.5
C31 C33 H33C 109.5
H33A C33 H33C 109.5
H33B C33 H33C 109.5
C36 C35 C40 118.3(2)
C36 C35 C34A 112.2(3)
C40 C35 C34A 129.1(3)
C36 C35 C34B 135.6(4)
C40 C35 C34B 105.6(4)
C37 C36 C35 121.0(2)
C37 C36 H36 119.5
C35 C36 H36 119.5
C36 C37 C38 120.3(3)
C36 C37 H37 119.8
C38 C37 H37 119.8
C39 C38 C37 119.5(3)
C39 C38 H38 120.3
C37 C38 H38 120.3
C38 C39 C40 120.5(3)
C38 C39 H39 119.8
C40 C39 H39 119.8
C35 C40 C39 120.4(3)
C35 C40 H40 119.8
C39 C40 H40 119.8

loop_
_geom_bond_atom_site_label_1
_geom_bond_atom_site_label_2
_geom_bond_distance
N1 C1 1.353(2)
N1 C3 1.373(3)
N1 C10 1.452(3)
N2 C1 1.339(3)
N2 C2 1.400(2)
N2 C22 1.456(2)
N3A N4A 1.266(5)
N3A C2 1.433(5)
N4A O1A 1.399(4)
O1A C34A 1.440(4)
C34A C35 1.530(4)
C34A H34A 0.9900
C34A H34B 0.9900
N3B N4B 1.267(8)
N3B C2 1.423(7)
N4B O1B 1.381(7)
O1B C34B 1.448(4)
C34B C35 1.540(4)
C34B H34C 0.9900
C34B H34D 0.9900
C1 C4 1.464(3)
C2 C3 1.357(3)
C3 H3 0.9500
C4 C5 1.377(3)
C4 C9 1.397(3)
C5 C6 1.390(3)
C5 H5 0.9500
C6 C7 1.373(4)
C6 H6 0.9500
C7 C8 1.364(4)
C7 H7 0.9500
C8 C9 1.389(3)
C8 H8 0.9500
C9 H9 0.9500
C10 C11 1.394(3)
C10 C15 1.402(2)
C11 C12 1.394(3)
C11 C16 1.519(2)
C12 C13 1.389(3)
C12 H12 0.9500
C13 C14 1.380(3)
C13 H13 0.9500
C14 C15 1.391(3)
C14 H14 0.9500
C15 C19 1.522(3)
C16 C17 1.520(3)
C16 C18 1.529(3)
C16 H16 1.0000
C17 H17A 0.9800
C17 H17B 0.9800
C17 H17C 0.9800
C18 H18A 0.9800
C18 H18B 0.9800
C18 H18C 0.9800
C19 C21 1.529(3)
C19 C20 1.529(3)
C19 H19 1.0000
C20 H20A 0.9800
C20 H20B 0.9800
C20 H20C 0.9800
C21 H21A 0.9800
C21 H21B 0.9800
C21 H21C 0.9800
C22 C23 1.388(3)
C22 C27 1.402(2)
C23 C24 1.400(3)
C23 C28 1.520(3)
C24 C25 1.380(3)
C24 H24 0.9500
C25 C26 1.379(3)
C25 H25 0.9500
C26 C27 1.392(3)
C26 H26 0.9500
C27 C31 1.522(3)
C28 C29 1.526(4)
C28 C30 1.533(3)
C28 H28 1.0000
C29 H29A 0.9800
C29 H29B 0.9800
C29 H29C 0.9800
C30 H30A 0.9800
C30 H30B 0.9800
C30 H30C 0.9800
C31 C32 1.526(3)
C31 C33 1.527(3)
C31 H31 1.0000
C32 H32A 0.9800
C32 H32B 0.9800
C32 H32C 0.9800
C33 H33A 0.9800
C33 H33B 0.9800
C33 H33C 0.9800
C35 C36 1.376(4)
C35 C40 1.387(4)
C36 C37 1.374(4)
C36 H36 0.9500
C37 C38 1.383(4)
C37 H37 0.9500
C38 C39 1.356(4)
C38 H38 0.9500
C39 C40 1.391(4)
C39 H39 0.9500
C40 H40 0.9500

loop_
_geom_torsion_atom_site_label_1
_geom_torsion_atom_site_label_2
_geom_torsion_atom_site_label_3
_geom_torsion_atom_site_label_4
_geom_torsion
C2 N3A N4A O1A -1.3(12)
N3A N4A O1A C34A 173.4(7)
N4A O1A C34A C35 -83.6(4)
C2 N3B N4B O1B -178.1(7)
N3B N4B O1B C34B -177.0(9)
N4B O1B C34B C35 67.6(6)
C2 N2 C1 N1 0.50(19)
C22 N2 C1 N1 168.45(15)
C2 N2 C1 C4 178.76(17)
C22 N2 C1 C4 -13.3(3)
C3 N1 C1 N2 0.48(19)
C10 N1 C1 N2 -173.31(15)
C3 N1 C1 C4 -177.80(16)
C10 N1 C1 C4 8.4(3)
C1 N2 C2 C3 -1.29(19)
C22 N2 C2 C3 -169.22(16)
C1 N2 C2 N3B 177.8(9)
C22 N2 C2 N3B 9.8(9)
C1 N2 C2 N3A 176.0(6)
C22 N2 C2 N3A 8.1(6)
N4B N3B C2 C3 6.0(16)
N4B N3B C2 N2 -172.8(6)
N4A N3A C2 C3 -1.2(16)
N4A N3A C2 N2 -177.1(8)
N2 C2 C3 N1 1.54(19)
N3B C2 C3 N1 -177.5(9)
N3A C2 C3 N1 -174.5(8)
C1 N1 C3 C2 -1.28(19)
C10 N1 C3 C2 172.49(16)
N2 C1 C4 C5 114.5(2)
N1 C1 C4 C5 -67.5(3)
N2 C1 C4 C9 -67.4(3)
N1 C1 C4 C9 110.6(2)
C9 C4 C5 C6 1.7(3)
C1 C4 C5 C6 179.7(2)
C4 C5 C6 C7 -0.9(4)
C5 C6 C7 C8 -0.5(4)
C6 C7 C8 C9 1.1(4)
C7 C8 C9 C4 -0.3(3)
C5 C4 C9 C8 -1.1(3)
C1 C4 C9 C8 -179.21(19)
C1 N1 C10 C11 -80.3(2)
C3 N1 C10 C11 106.9(2)
C1 N1 C10 C15 100.0(2)
C3 N1 C10 C15 -72.8(2)
C15 C10 C11 C12 -0.9(3)
N1 C10 C11 C12 179.45(17)
C15 C10 C11 C16 174.65(17)
N1 C10 C11 C16 -5.0(3)
C10 C11 C12 C13 0.6(3)
C16 C11 C12 C13 -175.0(2)
C11 C12 C13 C14 0.1(4)
C12 C13 C14 C15 -0.5(4)
C13 C14 C15 C10 0.3(3)
C13 C14 C15 C19 177.9(2)
C11 C10 C15 C14 0.5(3)
N1 C10 C15 C14 -179.86(18)
C11 C10 C15 C19 -177.11(19)
N1 C10 C15 C19 2.5(3)
C12 C11 C16 C17 -44.2(3)
C10 C11 C16 C17 140.48(19)
C12 C11 C16 C18 80.1(2)
C10 C11 C16 C18 -95.2(2)
C14 C15 C19 C21 -66.2(3)
C10 C15 C19 C21 111.3(2)
C14 C15 C19 C20 56.5(3)
C10 C15 C19 C20 -126.0(2)
C1 N2 C22 C23 101.8(2)
C2 N2 C22 C23 -92.2(2)
C1 N2 C22 C27 -79.3(2)
C2 N2 C22 C27 86.7(2)
C27 C22 C23 C24 -1.6(3)
N2 C22 C23 C24 177.24(18)
C27 C22 C23 C28 179.81(19)
N2 C22 C23 C28 -1.3(3)
C22 C23 C24 C25 0.4(3)
C28 C23 C24 C25 179.0(2)
C23 C24 C25 C26 0.7(3)
C24 C25 C26 C27 -0.5(3)
C25 C26 C27 C22 -0.7(3)
C25 C26 C27 C31 -179.5(2)
C23 C22 C27 C26 1.8(3)
N2 C22 C27 C26 -177.13(17)
C23 C22 C27 C31 -179.43(19)
N2 C22 C27 C31 1.7(3)
C22 C23 C28 C29 106.1(2)
C24 C23 C28 C29 -72.4(2)
C22 C23 C28 C30 -130.4(2)
C24 C23 C28 C30 51.1(3)
C26 C27 C31 C32 -53.0(3)
C22 C27 C31 C32 128.2(2)
C26 C27 C31 C33 72.5(3)
C22 C27 C31 C33 -106.3(3)
O1A C34A C35 C36 -41.1(5)
O1A C34A C35 C40 147.0(3)
O1B C34B C35 C36 -55.4(7)
O1B C34B C35 C40 116.7(5)
C40 C35 C36 C37 0.0(4)
C34A C35 C36 C37 -172.8(3)
C34B C35 C36 C37 171.4(4)
C35 C36 C37 C38 -0.5(4)
C36 C37 C38 C39 0.8(4)
C37 C38 C39 C40 -0.6(4)
C36 C35 C40 C39 0.1(4)
C34A C35 C40 C39 171.6(3)
C34B C35 C40 C39 -173.6(3)
C38 C39 C40 C35 0.2(5)
